data_7115121
loop_
_publ_author_name
'Zhang, Xian-Ming'
'Tong, Ming-Liang'
'Chen, Xiao-Ming'

_publ_section_title
;
 Hydrothermal synthesis and crystal structures of two bimetallic
 chain-like and cluster complexes [{Co(phen)2}2V6O17]n and
 [{Cu(phen)2}4V10O29]&#x00B7;6H2O
;
_journal_issue 18
_journal_name_full 'Chemical Communications'
_journal_page_first 1817
_journal_paper_doi 10.1039/b005880g
_journal_year 2000
_chemical_formula_sum 'C48 H32 Co2 N8 O17 V6'
_chemical_formula_weight 1416.32
_chemical_name_systematic
; 
 ? 
;
_space_group_IT_number 2
_symmetry_cell_setting triclinic
_symmetry_space_group_name_Hall '-P 1'
_symmetry_space_group_name_H-M 'P -1'
_atom_sites_solution_hydrogens geom
_atom_sites_solution_primary direct
_atom_sites_solution_secondary difmap
_audit_creation_method SHELXL-97
_cell_angle_alpha 82.76(1)
_cell_angle_beta 72.70(1)
_cell_angle_gamma 75.57(1)
_cell_formula_units_Z 1
_cell_length_a 10.216(7)
_cell_length_b 11.372(6)
_cell_length_c 11.788(7)
_cell_measurement_reflns_used 25
_cell_measurement_temperature 293(2)
_cell_measurement_theta_max 28
_cell_measurement_theta_min 10
_cell_volume 1264.3(13)
_computing_cell_refinement 'SHELXTL-Plus (Sheldrick, 1990)'
_computing_data_collection 'SHELXTL-Plus (Sheldrick, 1990)'
_computing_data_reduction 'SHELXTL-Plus (Sheldrick, 1990)'
_computing_molecular_graphics 'SHELXTL V.5.0 (Sheldrick, 1997)'
_computing_publication_material 'SHELXL-97 (Sheldrick, 1997)'
_computing_structure_refinement 'SHELXL-97 (Sheldrick, 1997)'
_computing_structure_solution 'SHELXS-97 (Sheldrick, 1997)'
_diffrn_ambient_temperature 293(2)
_diffrn_measured_fraction_theta_full 0.911
_diffrn_measured_fraction_theta_max 0.911
_diffrn_measurement_device_type 'Siemens R3m'
_diffrn_measurement_method '\W scan'
_diffrn_radiation_monochromator graphite
_diffrn_radiation_source 'fine-focus sealed tube'
_diffrn_radiation_type MoK\a
_diffrn_radiation_wavelength 0.71073
_diffrn_reflns_av_R_equivalents 0.0541
_diffrn_reflns_av_sigmaI/netI 0.0749
_diffrn_reflns_limit_h_max 12
_diffrn_reflns_limit_h_min 0
_diffrn_reflns_limit_k_max 14
_diffrn_reflns_limit_k_min -13
_diffrn_reflns_limit_l_max 14
_diffrn_reflns_limit_l_min -13
_diffrn_reflns_number 5452
_diffrn_reflns_theta_full 26.91
_diffrn_reflns_theta_max 26.91
_diffrn_reflns_theta_min 2.14
_diffrn_standards_decay_% none
_diffrn_standards_interval_count 200
_diffrn_standards_number 2
_exptl_absorpt_coefficient_mu 1.780
_exptl_absorpt_correction_T_max 0.795
_exptl_absorpt_correction_T_min 0.761
_exptl_absorpt_correction_type semi-emprical
_exptl_crystal_colour orange
_exptl_crystal_density_diffrn 1.860
_exptl_crystal_density_method 'not measured'
_exptl_crystal_description block
_exptl_crystal_F_000 704
_exptl_crystal_size_max 0.32
_exptl_crystal_size_mid 0.20
_exptl_crystal_size_min 0.20
_refine_diff_density_max 1.063
_refine_diff_density_min -1.187
_refine_diff_density_rms 0.140
_refine_ls_extinction_coef 0.0040(13)
_refine_ls_extinction_expression Fc^*^=kFc[1+0.001xFc^2^\l^3^/sin(2\q)]^-1/4^
_refine_ls_extinction_method SHELXL
_refine_ls_goodness_of_fit_ref 1.021
_refine_ls_hydrogen_treatment mixed
_refine_ls_matrix_type full
_refine_ls_number_parameters 368
_refine_ls_number_reflns 4973
_refine_ls_number_restraints 0
_refine_ls_restrained_S_all 1.021
_refine_ls_R_factor_all 0.1100
_refine_ls_R_factor_gt 0.0671
_refine_ls_shift/su_max 0.134
_refine_ls_shift/su_mean 0.027
_refine_ls_structure_factor_coef Fsqd
_refine_ls_weighting_details 'w=1/[\s^2^(Fo^2^)+(0.1130P)^2^+0.0000P] where P=(Fo^2^+2Fc^2^)/3'
_refine_ls_weighting_scheme calc
_refine_ls_wR_factor_gt 0.1664
_refine_ls_wR_factor_ref 0.1916
_reflns_number_gt 3279
_reflns_number_total 4973
_reflns_threshold_expression >2sigma(I)
_cod_data_source_file b005880g.txt
_cod_data_source_block complex_1
_cod_depositor_comments
;
The following automatic conversions were performed:

'_symmetry_cell_setting' value 'TRICLINIC' changed to 'triclinic'
according to
/usr/data/users/saulius/automatic-downloads/retrospective/RSC/lib/dictionaries/cif_core.dic
dictionary named 'cif_core.dic' version 2.4.2 from 2011-04-26.

Automatic conversion script
Id: cif_fix_values 2281 2013-09-26 08:29:07Z andrius 

The following automatic conversions were performed:

'_refine_ls_weighting_scheme' value 'calc
w=1/[\s^2^(Fo^2^)+(0.1130P)^2^+0.0000P] where P=(Fo^2^+2Fc^2^)/3' was
changed to 'calc'. New tag '_refine_ls_weighting_details' was
created. The value of the new tag was set to
'w=1/[\s^2^(Fo^2^)+(0.1130P)^2^+0.0000P] where P=(Fo^2^+2Fc^2^)/3'.

Automatic conversion script
Id: cif_fix_values 3143 2015-03-26 13:38:13Z robertas 
;
_cod_original_cell_volume 1264(1)
_cod_original_sg_symbol_H-M P-1
_cod_database_code 7115121

loop_
_symmetry_equiv_pos_as_xyz
'x, y, z'
'-x, -y, -z'

loop_
_atom_site_label
_atom_site_type_symbol
_atom_site_fract_x
_atom_site_fract_y
_atom_site_fract_z
_atom_site_U_iso_or_equiv
_atom_site_adp_type
_atom_site_occupancy
_atom_site_calc_flag
_atom_site_refinement_flags
Co1 Co 0.35007(9) 0.24069(7) 0.78432(8) 0.0281(3) Uani 1 d .
V1 V 0.33187(11) 0.15283(10) 0.49470(10) 0.0301(3) Uani 1 d .
V2 V 0.17857(12) -0.00918(10) 0.91102(10) 0.0320(3) Uani 1 d .
V3 V 0.31722(11) -0.11350(10) 0.62897(10) 0.0300(3) Uani 1 d .
O1 O 0.3460(5) 0.1933(5) 0.6200(4) 0.0444(13) Uani 1 d .
O2 O 0.2234(5) 0.1244(4) 0.8761(5) 0.0446(13) Uani 1 d .
O3 O 0.5019(5) 0.1371(5) 0.3792(4) 0.0412(12) Uani 1 d .
O4 O 0.2147(5) 0.2567(4) 0.4491(5) 0.0443(12) Uani 1 d .
O5 O 0.2839(6) -0.0935(6) 0.9824(6) 0.0643(17) Uani 1 d .
O6 O 0.0000 0.0000 1.0000 0.0454(18) Uani 1 d S
O7 O 0.2767(5) 0.0089(4) 0.5242(4) 0.0412(12) Uani 1 d .
O8 O 0.2093(6) -0.0831(5) 0.7737(4) 0.0502(14) Uani 1 d .
O9 O 0.2875(6) -0.2343(4) 0.5931(5) 0.0470(13) Uani 1 d .
C1 C 0.1010(8) 0.4326(8) 0.7181(7) 0.050(2) Uani 1 d .
H1A H 0.1067 0.3754 0.6625 0.080 Uiso 1 d R
C2 C 0.0117(9) 0.5465(10) 0.7157(9) 0.070(3) Uani 1 d .
H2A H -0.0459 0.5670 0.6618 0.080 Uiso 1 d R
C3 C 0.0065(9) 0.6299(8) 0.7938(10) 0.073(3) Uani 1 d .
H3A H -0.0513 0.7104 0.7917 0.080 Uiso 1 d R
C4 C 0.0861(8) 0.5978(6) 0.8771(8) 0.052(2) Uani 1 d .
C5 C 0.1737(7) 0.4780(6) 0.8716(6) 0.0332(15) Uani 1 d .
C6 C 0.0882(12) 0.6758(8) 0.9655(10) 0.078(4) Uani 1 d .
H6A H 0.0298 0.7565 0.9702 0.080 Uiso 1 d R
C7 C 0.1715(12) 0.6381(9) 1.0380(10) 0.077(3) Uani 1 d .
H7A H 0.1690 0.6920 1.0955 0.080 Uiso 1 d R
C8 C 0.2629(10) 0.5177(8) 1.0348(7) 0.055(2) Uani 1 d .
C9 C 0.2641(7) 0.4387(6) 0.9526(6) 0.0365(16) Uani 1 d .
C10 C 0.3498(12) 0.4738(10) 1.1092(7) 0.070(3) Uani 1 d .
H10A H 0.3512 0.5243 1.1680 0.080 Uiso 1 d R
C11 C 0.4345(12) 0.3580(11) 1.0977(8) 0.069(3) Uani 1 d .
H11A H 0.4930 0.3264 1.1499 0.080 Uiso 1 d R
C12 C 0.4336(8) 0.2867(7) 1.0104(7) 0.0459(19) Uani 1 d .
H12A H 0.4970 0.2084 0.9992 0.080 Uiso 1 d R
C13 C 0.4709(7) 0.4751(6) 0.6557(6) 0.0331(15) Uani 1 d .
H13A H 0.3745 0.5181 0.6690 0.080 Uiso 1 d R
C14 C 0.5767(8) 0.5378(6) 0.6004(6) 0.0388(17) Uani 1 d .
H14A H 0.5526 0.6227 0.5773 0.080 Uiso 1 d R
C15 C 0.7160(7) 0.4773(6) 0.5789(6) 0.0365(16) Uani 1 d .
H15A H 0.7893 0.5200 0.5417 0.080 Uiso 1 d R
C16 C 0.7496(7) 0.3526(6) 0.6129(6) 0.0345(15) Uani 1 d .
C17 C 0.6368(7) 0.2950(6) 0.6713(5) 0.0290(14) Uani 1 d .
C18 C 0.8926(8) 0.2809(7) 0.5928(7) 0.0443(18) Uani 1 d .
H18A H 0.9698 0.3189 0.5549 0.080 Uiso 1 d R
C19 C 0.9178(7) 0.1602(7) 0.6291(7) 0.049(2) Uani 1 d .
H19A H 1.0128 0.1132 0.6127 0.080 Uiso 1 d R
C20 C 0.8045(7) 0.1011(6) 0.6905(7) 0.0381(16) Uani 1 d .
C21 C 0.6645(6) 0.1678(6) 0.7111(6) 0.0285(14) Uani 1 d .
C22 C 0.8286(9) -0.0239(7) 0.7315(8) 0.055(2) Uani 1 d .
H22A H 0.9225 -0.0719 0.7220 0.080 Uiso 1 d R
C23 C 0.7141(8) -0.0729(7) 0.7874(8) 0.051(2) Uani 1 d .
H23A H 0.7273 -0.1576 0.8130 0.080 Uiso 1 d R
C24 C 0.5777(7) 0.0003(6) 0.8043(7) 0.0409(17) Uani 1 d .
H24A H 0.4992 -0.0355 0.8441 0.080 Uiso 1 d R
N1 N 0.1815(6) 0.3978(5) 0.7925(5) 0.0357(13) Uani 1 d .
N2 N 0.3478(6) 0.3239(5) 0.9392(5) 0.0341(13) Uani 1 d .
N3 N 0.4988(6) 0.3547(5) 0.6914(4) 0.0285(12) Uani 1 d .
N4 N 0.5519(5) 0.1179(5) 0.7680(5) 0.0307(12) Uani 1 d .

loop_
_atom_site_aniso_label
_atom_site_aniso_U_11
_atom_site_aniso_U_22
_atom_site_aniso_U_33
_atom_site_aniso_U_23
_atom_site_aniso_U_13
_atom_site_aniso_U_12
Co1 0.0257(5) 0.0265(5) 0.0311(5) -0.0028(4) -0.0045(4) -0.0077(4)
V1 0.0278(6) 0.0305(6) 0.0307(6) -0.0036(5) -0.0040(5) -0.0080(5)
V2 0.0279(6) 0.0306(6) 0.0334(6) -0.0047(5) 0.0024(5) -0.0106(5)
V3 0.0289(6) 0.0295(6) 0.0290(6) -0.0064(5) 0.0006(5) -0.0102(5)
O1 0.047(3) 0.052(3) 0.035(3) -0.011(2) -0.002(2) -0.021(3)
O2 0.037(3) 0.038(3) 0.053(3) -0.008(2) 0.006(2) -0.017(2)
O3 0.029(2) 0.056(3) 0.030(3) 0.002(2) 0.000(2) -0.007(2)
O4 0.035(3) 0.043(3) 0.054(3) 0.005(2) -0.012(2) -0.012(2)
O5 0.052(4) 0.068(4) 0.073(4) 0.014(3) -0.026(3) -0.014(3)
O6 0.039(4) 0.045(4) 0.047(4) -0.010(3) 0.004(3) -0.017(3)
O7 0.041(3) 0.038(3) 0.049(3) 0.004(2) -0.018(2) -0.012(2)
O8 0.051(3) 0.054(3) 0.038(3) -0.015(2) 0.010(2) -0.019(3)
O9 0.060(3) 0.035(3) 0.051(3) -0.007(2) -0.016(3) -0.018(3)
C1 0.040(4) 0.059(5) 0.049(5) 0.015(4) -0.017(4) -0.010(4)
C2 0.038(5) 0.082(7) 0.074(7) 0.032(6) -0.016(5) -0.005(5)
C3 0.033(4) 0.049(5) 0.095(8) 0.033(5) 0.008(5) 0.015(4)
C4 0.038(4) 0.027(4) 0.067(5) -0.002(4) 0.015(4) 0.000(3)
C5 0.029(3) 0.029(3) 0.033(4) -0.006(3) 0.006(3) -0.008(3)
C6 0.067(7) 0.036(5) 0.095(8) -0.021(5) 0.036(6) -0.009(5)
C7 0.084(8) 0.058(6) 0.077(7) -0.034(5) 0.026(6) -0.038(6)
C8 0.067(6) 0.052(5) 0.039(4) -0.016(4) 0.009(4) -0.025(4)
C9 0.036(4) 0.034(4) 0.038(4) -0.004(3) 0.002(3) -0.018(3)
C10 0.099(8) 0.092(8) 0.034(5) -0.022(5) 0.000(5) -0.060(7)
C11 0.084(7) 0.105(8) 0.039(5) 0.011(5) -0.028(5) -0.055(7)
C12 0.050(5) 0.055(5) 0.040(4) 0.016(4) -0.019(4) -0.025(4)
C13 0.037(4) 0.025(3) 0.033(4) 0.002(3) -0.005(3) -0.005(3)
C14 0.046(4) 0.032(4) 0.038(4) 0.004(3) -0.007(3) -0.018(3)
C15 0.038(4) 0.035(4) 0.038(4) -0.005(3) -0.005(3) -0.016(3)
C16 0.031(3) 0.043(4) 0.032(4) -0.007(3) -0.005(3) -0.015(3)
C17 0.028(3) 0.033(3) 0.027(3) -0.006(3) -0.007(3) -0.009(3)
C18 0.031(4) 0.040(4) 0.060(5) -0.003(4) -0.007(4) -0.012(3)
C19 0.020(3) 0.056(5) 0.064(5) 0.001(4) -0.007(3) -0.005(3)
C20 0.026(3) 0.038(4) 0.047(4) 0.000(3) -0.010(3) -0.003(3)
C21 0.026(3) 0.031(3) 0.030(3) -0.002(3) -0.005(3) -0.013(3)
C22 0.041(4) 0.038(4) 0.080(6) 0.008(4) -0.016(4) -0.004(4)
C23 0.038(4) 0.030(4) 0.077(6) 0.010(4) -0.012(4) -0.003(3)
C24 0.035(4) 0.029(4) 0.055(5) 0.002(3) -0.006(3) -0.010(3)
N1 0.031(3) 0.037(3) 0.036(3) 0.006(3) -0.009(3) -0.007(3)
N2 0.038(3) 0.034(3) 0.028(3) 0.003(2) -0.007(3) -0.010(3)
N3 0.030(3) 0.027(3) 0.026(3) -0.001(2) -0.003(2) -0.010(2)
N4 0.025(3) 0.028(3) 0.038(3) -0.001(2) -0.006(2) -0.008(2)

loop_
_atom_type_symbol
_atom_type_description
_atom_type_scat_dispersion_real
_atom_type_scat_dispersion_imag
_atom_type_scat_source
C C 0.0033 0.0016 'International Tables Vol C Tables 4.2.6.8 and 6.1.1.4'
H H 0.0000 0.0000 'International Tables Vol C Tables 4.2.6.8 and 6.1.1.4'
N N 0.0061 0.0033 'International Tables Vol C Tables 4.2.6.8 and 6.1.1.4'
O O 0.0106 0.0060 'International Tables Vol C Tables 4.2.6.8 and 6.1.1.4'
V V 0.3005 0.5294 'International Tables Vol C Tables 4.2.6.8 and 6.1.1.4'
Co Co 0.3494 0.9721 'International Tables Vol C Tables 4.2.6.8 and 6.1.1.4'

loop_
_geom_angle_atom_site_label_1
_geom_angle_atom_site_label_2
_geom_angle_atom_site_label_3
_geom_angle
_geom_angle_site_symmetry_1
_geom_angle_site_symmetry_3
O2 Co1 O1 92.1(2) . .
O2 Co1 N1 95.2(2) . .
O1 Co1 N1 94.1(2) . .
O2 Co1 N2 95.6(2) . .
O1 Co1 N2 169.2(2) . .
N1 Co1 N2 77.7(2) . .
O2 Co1 N4 98.8(2) . .
O1 Co1 N4 90.7(2) . .
N1 Co1 N4 165.0(2) . .
N2 Co1 N4 95.6(2) . .
O2 Co1 N3 175.4(2) . .
O1 Co1 N3 89.50(19) . .
N1 Co1 N3 88.9(2) . .
N2 Co1 N3 83.4(2) . .
N4 Co1 N3 76.9(2) . .
O4 V1 O1 109.0(3) . .
O4 V1 O7 109.7(2) . .
O1 V1 O7 108.6(2) . .
O4 V1 O3 109.1(2) . .
O1 V1 O3 110.2(2) . .
O7 V1 O3 110.2(2) . .
O5 V2 O2 107.7(3) . .
O5 V2 O6 109.2(2) . .
O2 V2 O6 114.22(18) . .
O5 V2 O8 106.8(3) . .
O2 V2 O8 108.6(2) . .
O6 V2 O8 110.02(18) . .
O9 V3 O8 107.3(3) . .
O9 V3 O3 109.6(3) . 2_656
O8 V3 O3 111.8(3) . 2_656
O9 V3 O7 108.7(3) . .
O8 V3 O7 111.3(2) . .
O3 V3 O7 108.2(2) 2_656 .
V1 O1 Co1 175.8(3) . .
V2 O2 Co1 155.0(3) . .
V3 O3 V1 138.2(3) 2_656 .
V2 O6 V2 180.0 2_557 .
V3 O7 V1 128.2(3) . .
V3 O8 V2 147.4(3) . .
N1 C1 C2 123.9(9) . .
C3 C2 C1 118.5(9) . .
C2 C3 C4 120.6(8) . .
C3 C4 C5 115.9(8) . .
C3 C4 C6 126.2(9) . .
C5 C4 C6 117.9(9) . .
N1 C5 C4 123.2(7) . .
N1 C5 C9 117.3(6) . .
C4 C5 C9 119.4(7) . .
C7 C6 C4 121.6(9) . .
C6 C7 C8 122.3(9) . .
C10 C8 C9 116.9(8) . .
C10 C8 C7 124.5(9) . .
C9 C8 C7 118.6(9) . .
N2 C9 C8 124.1(7) . .
N2 C9 C5 115.7(6) . .
C8 C9 C5 120.2(7) . .
C11 C10 C8 120.0(8) . .
C10 C11 C12 119.5(9) . .
N2 C12 C11 122.5(8) . .
N3 C13 C14 122.7(6) . .
C15 C14 C13 119.7(6) . .
C14 C15 C16 119.5(6) . .
C15 C16 C17 117.8(6) . .
C15 C16 C18 123.5(6) . .
C17 C16 C18 118.6(6) . .
N3 C17 C16 122.6(6) . .
N3 C17 C21 116.8(5) . .
C16 C17 C21 120.5(6) . .
C19 C18 C16 120.5(7) . .
C18 C19 C20 121.5(7) . .
C21 C20 C22 118.0(6) . .
C21 C20 C19 119.5(6) . .
C22 C20 C19 122.5(7) . .
N4 C21 C20 122.8(6) . .
N4 C21 C17 117.9(6) . .
C20 C21 C17 119.3(6) . .
C23 C22 C20 118.4(7) . .
C22 C23 C24 119.8(7) . .
N4 C24 C23 123.2(6) . .
C1 N1 C5 117.9(6) . .
C1 N1 Co1 127.4(5) . .
C5 N1 Co1 113.8(4) . .
C12 N2 C9 116.9(6) . .
C12 N2 Co1 128.3(5) . .
C9 N2 Co1 113.8(5) . .
C13 N3 C17 117.5(5) . .
C13 N3 Co1 128.7(4) . .
C17 N3 Co1 113.7(4) . .
C24 N4 C21 117.8(6) . .
C24 N4 Co1 127.6(5) . .
C21 N4 Co1 114.6(4) . .

loop_
_geom_bond_atom_site_label_1
_geom_bond_atom_site_label_2
_geom_bond_distance
_geom_bond_site_symmetry_2
Co1 O2 2.062(5) .
Co1 O1 2.089(5) .
Co1 N1 2.139(6) .
Co1 N2 2.151(6) .
Co1 N4 2.153(5) .
Co1 N3 2.196(5) .
V1 O4 1.623(5) .
V1 O1 1.658(5) .
V1 O7 1.822(5) .
V1 O3 1.845(5) .
V2 O5 1.614(6) .
V2 O2 1.663(5) .
V2 O6 1.7982(15) .
V2 O8 1.826(5) .
V3 O9 1.608(5) .
V3 O8 1.757(5) .
V3 O3 1.774(5) 2_656
V3 O7 1.794(5) .
O3 V3 1.774(5) 2_656
O6 V2 1.7982(15) 2_557
C1 N1 1.335(9) .
C1 C2 1.388(11) .
C2 C3 1.384(14) .
C3 C4 1.413(14) .
C4 C5 1.429(9) .
C4 C6 1.459(14) .
C5 N1 1.357(9) .
C5 C9 1.475(10) .
C6 C7 1.341(15) .
C7 C8 1.450(13) .
C8 C10 1.393(14) .
C8 C9 1.397(10) .
C9 N2 1.370(9) .
C10 C11 1.381(14) .
C11 C12 1.391(12) .
C12 N2 1.348(9) .
C13 N3 1.365(8) .
C13 C14 1.396(9) .
C14 C15 1.380(10) .
C15 C16 1.409(9) .
C16 C17 1.422(9) .
C16 C18 1.450(10) .
C17 N3 1.368(8) .
C17 C21 1.448(9) .
C18 C19 1.368(10) .
C19 C20 1.443(10) .
C20 C21 1.406(9) .
C20 C22 1.428(10) .
C21 N4 1.366(8) .
C22 C23 1.374(11) .
C23 C24 1.404(10) .
C24 N4 1.336(8) .
